data_7001313
loop_
_publ_author_name
'Sedlmaier, Stefan J.'
'Schmedt auf der G\"unne, J\"orn'
'Schnick, Wolfgang'

_publ_section_title
;
 Sr3P6O6N8---a highly condensed layered phosphate
;
_journal_issue 21
_journal_name_full 'Dalton Transactions'
_journal_page_first 4081
_journal_page_last 4084
_journal_paper_doi 10.1039/b905136h
_journal_year 2009
_chemical_formula_moiety Sr3P6O6N8
_chemical_formula_sum 'N8 O6 P6 Sr3'
_chemical_formula_weight 656.75
_chemical_melting_point ?
_chemical_name_common 'Tristrontium oxonitridophosphate'
_chemical_name_systematic 'Tristrontium oxonitridophosphate'
_space_group_IT_number 147
_symmetry_cell_setting trigonal
_symmetry_Int_Tables_number 147
_symmetry_space_group_name_Hall '-P 3'
_symmetry_space_group_name_H-M 'P -3'
_cell_angle_alpha 90.0
_cell_angle_beta 90.0
_cell_angle_gamma 120.0
_cell_formula_units_Z 1
_cell_length_a 7.29667(5)
_cell_length_b 7.29667
_cell_length_c 6.02603(5)
_cell_measurement_temperature 293
_cell_volume 277.851(3)
_computing_data_collection 'STOE WinXPOW'
_computing_molecular_graphics 'Diamond 3.0'
_computing_publication_material 'Microsoft Word'
_computing_structure_refinement GSAS
_computing_structure_solution EXPO
_diffrn_ambient_temperature 293
_diffrn_detector_type 'Linear PSD'
_diffrn_measurement_device_type 'Debye Scherrer'
_diffrn_radiation_monochromator 'Ge (111)'
_diffrn_radiation_polarisn_ratio 0.78990
_diffrn_radiation_probe x-ray
_diffrn_radiation_type 'Cu K\a'
_diffrn_radiation_wavelength 1.54060
_diffrn_source 'sealed X-ray tube'
_diffrn_source_type 'Stoe StadiP'
_exptl_absorpt_correction_T_max 0.48691
_exptl_absorpt_correction_T_min 0.46229
_exptl_absorpt_process_details
; GSAS Absorption/surface roughness correction: function number 0
Debye-Scherrer absorption correction
Term (= MU.r/wave) = 0.30000
Correction is not refined.
;
_exptl_crystal_density_diffrn 3.925
_exptl_crystal_density_meas ?
_exptl_crystal_density_method .
_pd_calc_method 'Rietveld Refinement'
_pd_char_colour colorless
_pd_char_particle_morphology undefined
_pd_instr_location ' ?'
_pd_meas_2theta_range_inc 0.01
_pd_meas_2theta_range_max 90.0
_pd_meas_2theta_range_min 12.0
_pd_meas_number_of_points 7789
_pd_meas_scan_method step
_pd_phase_name Sr3P6O6N8
_pd_prep_cool_rate 30
_pd_prep_pressure 6000000
_pd_prep_temperature 1193
_pd_proc_2theta_range_inc 0.01
_pd_proc_2theta_range_max 90.0
_pd_proc_2theta_range_min 12.0
_pd_proc_info_datetime 2008-08-06T13:06:08
_pd_proc_ls_background_function
; GSAS Background function number 1 with 20 terms.
Shifted Chebyshev function of 1st kind
1: 1887.04 2: -1419.93 3: 309.724 4: 173.533
5: -295.431 6: 99.2963 7: 110.053 8: -175.202
9: 113.158 10: 10.3895 11: -88.2940 12: 69.4046
13: -15.6629 14: -39.3226 15: 39.4908 16: -11.1272
17: -16.0324 18: 17.4757 19: -11.6105 20: -3.02740
;
_pd_proc_ls_peak_cutoff 0.00600
_pd_proc_ls_pref_orient_corr
; Spherical Harmonic ODF
Spherical harmonic order= 10
The sample symmetry is: cylindrical (fiber texture)
Index = 2 0 0 Coeff= -0.0143
Index = 4 0 -3 Coeff= -0.3292
Index = 4 0 0 Coeff= 0.1690
Index = 4 0 3 Coeff= -0.0351
Index = 6 0 -6 Coeff= -0.0022
Index = 6 0 -3 Coeff= 0.1253
Index = 6 0 0 Coeff= 0.1101
Index = 6 0 3 Coeff= 0.1605
Index = 6 0 6 Coeff= 0.1203
Index = 8 0 -6 Coeff= -0.0625
Index = 8 0 -3 Coeff= -0.3641
Index = 8 0 0 Coeff= 0.1055
Index = 8 0 3 Coeff= -0.3190
Index = 8 0 6 Coeff= 0.1600
Index = 10 0 -9 Coeff= 0.0753
Index = 10 0 -6 Coeff= 0.4132
Index = 10 0 -3 Coeff= -0.3690
Index = 10 0 0 Coeff= -0.0600
Index = 10 0 3 Coeff= -0.2468
Index = 10 0 6 Coeff= -0.4812
Index = 10 0 9 Coeff= 0.3067
Prefered orientation correction range: Min= 0.69372, Max= 1.26858
;
_pd_proc_ls_profile_function
;
CW Profile function number 3 with 19 terms
Pseudovoigt profile coefficients as parameterized in
P. Thompson, D.E. Cox & J.B. Hastings (1987). J. Appl. Cryst.,20,79-83.
Asymmetry correction of L.W. Finger, D.E. Cox & A. P. Jephcoat (1994).
J. Appl. Cryst.,27,892-900.
Peak tails are ignored where the intensity is below 0.0060 times the peak
Aniso. broadening axis 0.0 0.0 1.0
;
_pd_proc_ls_prof_R_factor 0.0202
_pd_proc_ls_prof_wR_expected 0.0216
_pd_proc_ls_prof_wR_factor 0.0263
_pd_proc_number_of_points 7789
_pd_spec_mounting 'glass capilary, 0.1'
_pd_spec_mount_mode transmission
_pd_spec_shape cylinder
_refine_ls_goodness_of_fit_all 1.22
_refine_ls_hydrogen_treatment none
_refine_ls_matrix_type full
_refine_ls_number_constraints 1
_refine_ls_number_parameters 60
_refine_ls_number_restraints 0
_refine_ls_R_Fsqd_factor 0.02294
_refine_ls_shift/su_max 0.01
_refine_ls_shift/su_mean 0.00
_reflns_limit_h_max 6
_reflns_limit_h_min 0
_reflns_limit_k_max 3
_reflns_limit_k_min -2
_reflns_limit_l_max 5
_reflns_limit_l_min -5
_reflns_number_observed 159
_cod_data_source_file b905136h.txt
_cod_data_source_block Sr3P6O6N8_publ
_cod_depositor_comments
;
The following automatic conversions were performed:
'_geom_angle_publ_flag' value 'N' changed to 'n' according to
'/home/saulius/struct/CIF-dictionaries/cif_core.dic' dictionary named
'cif_core.dic' version 2.4.1 from 2010-06-29 (165
times).

'_geom_bond_publ_flag' value 'N' changed to 'n' according to
'/home/saulius/struct/CIF-dictionaries/cif_core.dic' dictionary named
'cif_core.dic' version 2.4.1 from 2010-06-29 (69 times).

Automatic conversion script
Id: cif_fix_enum 1527 2010-12-29 10:47:43Z saulius 

The following automatic conversions were performed:

'_chemical_melting_point' value 'not measured' was changed to '?' -
the value is undefined or not given.

Automatic conversion script
Id: cif_fix_values 1646 2011-03-28 12:23:43Z adriana 
;
_cod_original_cell_volume 277.851(5)
_cod_database_code 7001313
_gsas_exptl_extinct_corr_t_min 1.00000
_gsas_exptl_extinct_corr_t_max 1.00000

loop_
_symmetry_equiv_pos_site_id
_symmetry_equiv_pos_as_xyz
1 +x,+y,+z
2 -y,x-y,+z
3 y-x,-x,+z
-1 -x,-y,-z
-2 +y,y-x,-z
-3 x-y,+x,-z

loop_
_atom_site_type_symbol
_atom_site_label
_atom_site_fract_x
_atom_site_fract_y
_atom_site_fract_z
_atom_site_occupancy
_atom_site_thermal_displace_type
_atom_site_U_iso_or_equiv
_atom_site_symmetry_multiplicity
Sr Sr1 0.66667 0.33333 0.38403(29) 1.0 Uiso 0.0085(6) 2
Sr Sr2 0.0 0.0 0.5 1.0 Uiso 0.0081(7) 1
P P1 0.7764(5) 0.1730(5) -0.1113(4) 1.0 Uiso 0.0029(7) 6
N N1 0.66667 0.33333 -0.0816(17) 1.0 Uiso 0.0060(14) 2
N N2 0.6973(10) 0.0324(10) 0.1047(15) 1.0 Uiso 0.0060(14) 6
O O1 0.7081(7) 0.0696(9) -0.3397(12) 1.0 Uiso 0.0060(14) 6

loop_
_atom_type_symbol
_atom_type_number_in_cell
_atom_type_scat_dispersion_real
_atom_type_scat_dispersion_imag
_atom_type_scat_Cromer_Mann_a1
_atom_type_scat_Cromer_Mann_a2
_atom_type_scat_Cromer_Mann_a3
_atom_type_scat_Cromer_Mann_a4
_atom_type_scat_Cromer_Mann_b1
_atom_type_scat_Cromer_Mann_b2
_atom_type_scat_Cromer_Mann_b3
_atom_type_scat_Cromer_Mann_b4
_atom_type_scat_Cromer_Mann_c
_atom_type_scat_source
Sr 3.0 0.000 0.000 17.5663 1.55640 9.81840 14.0988 5.42200 0.16640 2.66940 132.376 2.50640 International_Tables_Vol_C
P 6.0 0.000 0.000 6.43450 1.90670 4.17910 27.1570 1.78000 0.52600 1.49080 68.1645 1.11490 International_Tables_Vol_C
N 8.0 0.000 0.000 12.2126 0.00570 3.13220 9.89330 2.01250 28.9975 1.16630 0.58260 -11.529 International_Tables_Vol_C
O 6.0 0.000 0.000 3.04850 13.2771 2.28680 5.70110 1.54630 0.32390 0.86700 32.9089 0.25080 International_Tables_Vol_C

loop_
_geom_angle_atom_site_label_1
_geom_angle_atom_site_label_2
_geom_angle_atom_site_label_3
_geom_angle
_geom_angle_site_symmetry_1
_geom_angle_site_symmetry_2
_geom_angle_site_symmetry_3
_geom_angle_publ_flag
Sr2 Sr1 Sr2 117.376(13) 1_555 . 1_655 n
Sr2 Sr1 Sr2 117.376(13) 1_555 . 1_665 n
Sr2 Sr1 N1 99.419(23) 1_555 . 1_555 n
Sr2 Sr1 N2 99.37(13) 1_555 . 1_555 n
Sr2 Sr1 N2 138.72(15) 1_555 . 2_655 n
Sr2 Sr1 N2 51.26(15) 1_555 . 3_665 n
Sr2 Sr1 O1 89.70(10) 1_555 . 1_556 n
Sr2 Sr1 O1 120.87(12) 1_555 . 2_656 n
Sr2 Sr1 O1 35.56(12) 1_555 . 3_666 n
Sr2 Sr1 O1 36.59(10) 1_555 . -1_655 n
Sr2 Sr1 O1 153.50(10) 1_555 . -2_665 n
Sr2 Sr1 O1 87.36(11) 1_555 . -3_555 n
Sr2 Sr1 Sr2 117.376(13) 1_655 . 1_665 n
Sr2 Sr1 N1 99.419(23) 1_655 . 1_555 n
Sr2 Sr1 N2 51.26(15) 1_655 . 1_555 n
Sr2 Sr1 N2 99.37(13) 1_655 . 2_655 n
Sr2 Sr1 N2 138.72(15) 1_655 . 3_665 n
Sr2 Sr1 O1 35.56(12) 1_655 . 1_556 n
Sr2 Sr1 O1 89.70(10) 1_655 . 2_656 n
Sr2 Sr1 O1 120.87(12) 1_655 . 3_666 n
Sr2 Sr1 O1 87.36(11) 1_655 . -1_655 n
Sr2 Sr1 O1 36.59(10) 1_655 . -2_665 n
Sr2 Sr1 O1 153.50(10) 1_655 . -3_555 n
Sr2 Sr1 N1 99.419(23) 1_665 . 1_555 n
Sr2 Sr1 N2 138.72(15) 1_665 . 1_555 n
Sr2 Sr1 N2 51.26(15) 1_665 . 2_655 n
Sr2 Sr1 N2 99.37(13) 1_665 . 3_665 n
Sr2 Sr1 O1 120.87(12) 1_665 . 1_556 n
Sr2 Sr1 O1 35.56(12) 1_665 . 2_656 n
Sr2 Sr1 O1 89.70(10) 1_665 . 3_666 n
Sr2 Sr1 O1 153.50(10) 1_665 . -1_655 n
Sr2 Sr1 O1 87.36(11) 1_665 . -2_665 n
Sr2 Sr1 O1 36.59(10) 1_665 . -3_555 n
N1 Sr1 N2 53.99(18) 1_555 . 1_555 n
N1 Sr1 N2 53.99(18) 1_555 . 2_655 n
N1 Sr1 N2 53.99(18) 1_555 . 3_665 n
N1 Sr1 O1 128.51(13) 1_555 . 1_556 n
N1 Sr1 O1 128.51(13) 1_555 . 2_656 n
N1 Sr1 O1 128.51(13) 1_555 . 3_666 n
N1 Sr1 O1 84.63(15) 1_555 . -1_655 n
N1 Sr1 O1 84.63(15) 1_555 . -2_665 n
N1 Sr1 O1 84.63(15) 1_555 . -3_555 n
N2 Sr1 N2 88.94(25) 1_555 . 2_655 n
N2 Sr1 N2 88.94(25) 1_555 . 3_665 n
N2 Sr1 O1 74.56(24) 1_555 . 1_556 n
N2 Sr1 O1 134.85(20) 1_555 . 2_656 n
N2 Sr1 O1 131.25(22) 1_555 . 3_666 n
N2 Sr1 O1 63.71(16) 1_555 . -1_655 n
N2 Sr1 O1 61.81(17) 1_555 . -2_665 n
N2 Sr1 O1 138.60(27) 1_555 . -3_555 n
N2 Sr1 N2 88.94(25) 2_655 . 3_665 n
N2 Sr1 O1 131.25(22) 2_655 . 1_556 n
N2 Sr1 O1 74.56(24) 2_655 . 2_656 n
N2 Sr1 O1 134.85(20) 2_655 . 3_666 n
N2 Sr1 O1 138.60(27) 2_655 . -1_655 n
N2 Sr1 O1 63.71(16) 2_655 . -2_665 n
N2 Sr1 O1 61.81(17) 2_655 . -3_555 n
N2 Sr1 O1 134.85(20) 3_665 . 1_556 n
N2 Sr1 O1 131.25(22) 3_665 . 2_656 n
N2 Sr1 O1 74.56(24) 3_665 . 3_666 n
N2 Sr1 O1 61.81(17) 3_665 . -1_655 n
N2 Sr1 O1 138.60(27) 3_665 . -2_665 n
N2 Sr1 O1 63.71(16) 3_665 . -3_555 n
O1 Sr1 O1 85.32(19) 1_556 . 2_656 n
O1 Sr1 O1 85.32(19) 1_556 . 3_666 n
O1 Sr1 O1 73.26(19) 1_556 . -1_655 n
O1 Sr1 O1 68.10(21) 1_556 . -2_665 n
O1 Sr1 O1 146.70(11) 1_556 . -3_555 n
O1 Sr1 O1 85.32(19) 2_656 . 3_666 n
O1 Sr1 O1 146.70(11) 2_656 . -1_655 n
O1 Sr1 O1 73.26(19) 2_656 . -2_665 n
O1 Sr1 O1 68.10(21) 2_656 . -3_555 n
O1 Sr1 O1 68.10(21) 3_666 . -1_655 n
O1 Sr1 O1 146.70(11) 3_666 . -2_665 n
O1 Sr1 O1 73.26(19) 3_666 . -3_555 n
O1 Sr1 O1 119.13(5) -1_655 . -2_665 n
O1 Sr1 O1 119.13(5) -1_655 . -3_555 n
O1 Sr1 O1 119.13(5) -2_665 . -3_555 n
Sr1 Sr2 Sr1 117.376(13) 1_445 . 1_455 n
Sr1 Sr2 Sr1 117.376(13) 1_445 . 1_555 n
Sr1 Sr2 Sr1 62.624(13) 1_445 . -1_556 n
Sr1 Sr2 Sr1 62.624(13) 1_445 . -1_656 n
Sr1 Sr2 Sr1 180.0 1_445 . -1_666 n
Sr1 Sr2 O1 103.11(12) 1_445 . 1_456 n
Sr1 Sr2 O1 36.58(15) 1_445 . 2_546 n
Sr1 Sr2 O1 139.28(11) 1_445 . 3_666 n
Sr1 Sr2 O1 76.89(12) 1_445 . -1_655 n
Sr1 Sr2 O1 143.42(15) 1_445 . -2_565 n
Sr1 Sr2 O1 40.72(11) 1_445 . -3_445 n
Sr1 Sr2 Sr1 117.376(13) 1_455 . 1_555 n
Sr1 Sr2 Sr1 62.624(13) 1_455 . -1_556 n
Sr1 Sr2 Sr1 179.9802 1_455 . -1_656 n
Sr1 Sr2 Sr1 62.624(13) 1_455 . -1_666 n
Sr1 Sr2 O1 36.58(15) 1_455 . 1_456 n
Sr1 Sr2 O1 139.28(11) 1_455 . 2_546 n
Sr1 Sr2 O1 103.11(12) 1_455 . 3_666 n
Sr1 Sr2 O1 143.42(15) 1_455 . -1_655 n
Sr1 Sr2 O1 40.72(11) 1_455 . -2_565 n
Sr1 Sr2 O1 76.89(12) 1_455 . -3_445 n
Sr1 Sr2 Sr1 180.0 1_555 . -1_556 n
Sr1 Sr2 Sr1 62.624(13) 1_555 . -1_656 n
Sr1 Sr2 Sr1 62.624(13) 1_555 . -1_666 n
Sr1 Sr2 O1 139.28(11) 1_555 . 1_456 n
Sr1 Sr2 O1 103.11(12) 1_555 . 2_546 n
Sr1 Sr2 O1 36.58(15) 1_555 . 3_666 n
Sr1 Sr2 O1 40.72(11) 1_555 . -1_655 n
Sr1 Sr2 O1 76.89(12) 1_555 . -2_565 n
Sr1 Sr2 O1 143.42(15) 1_555 . -3_445 n
Sr1 Sr2 Sr1 117.376(13) -1_556 . -1_656 n
Sr1 Sr2 Sr1 117.376(13) -1_556 . -1_666 n
Sr1 Sr2 O1 40.72(11) -1_556 . 1_456 n
Sr1 Sr2 O1 76.89(12) -1_556 . 2_546 n
Sr1 Sr2 O1 143.42(15) -1_556 . 3_666 n
Sr1 Sr2 O1 139.28(11) -1_556 . -1_655 n
Sr1 Sr2 O1 103.11(12) -1_556 . -2_565 n
Sr1 Sr2 O1 36.58(15) -1_556 . -3_445 n
Sr1 Sr2 Sr1 117.376(13) -1_656 . -1_666 n
Sr1 Sr2 O1 143.42(15) -1_656 . 1_456 n
Sr1 Sr2 O1 40.72(11) -1_656 . 2_546 n
Sr1 Sr2 O1 76.89(12) -1_656 . 3_666 n
Sr1 Sr2 O1 36.58(15) -1_656 . -1_655 n
Sr1 Sr2 O1 139.28(11) -1_656 . -2_565 n
Sr1 Sr2 O1 103.11(12) -1_656 . -3_445 n
Sr1 Sr2 O1 76.89(12) -1_666 . 1_456 n
Sr1 Sr2 O1 143.42(15) -1_666 . 2_546 n
Sr1 Sr2 O1 40.72(11) -1_666 . 3_666 n
Sr1 Sr2 O1 103.11(12) -1_666 . -1_655 n
Sr1 Sr2 O1 36.58(15) -1_666 . -2_565 n
Sr1 Sr2 O1 139.28(11) -1_666 . -3_445 n
O1 Sr2 O1 107.12(17) 1_456 . 2_546 n
O1 Sr2 O1 107.12(17) 1_456 . 3_666 n
O1 Sr2 O1 180.0 1_456 . -1_655 n
O1 Sr2 O1 72.88(17) 1_456 . -2_565 n
O1 Sr2 O1 72.88(17) 1_456 . -3_445 n
O1 Sr2 O1 107.12(17) 2_546 . 3_666 n
O1 Sr2 O1 72.88(17) 2_546 . -1_655 n
O1 Sr2 O1 179.972 2_546 . -2_565 n
O1 Sr2 O1 72.88(17) 2_546 . -3_445 n
O1 Sr2 O1 72.88(17) 3_666 . -1_655 n
O1 Sr2 O1 72.88(17) 3_666 . -2_565 n
O1 Sr2 O1 179.9802 3_666 . -3_445 n
O1 Sr2 O1 107.12(17) -1_655 . -2_565 n
O1 Sr2 O1 107.12(17) -1_655 . -3_445 n
O1 Sr2 O1 107.12(17) -2_565 . -3_445 n
N1 P1 N2 102.3(4) 1_555 . 1_555 n
N1 P1 N2 104.84(28) 1_555 . -2_665 n
N1 P1 O1 106.3(4) 1_555 . 1_555 n
N2 P1 N2 111.4(4) 1_555 . -2_665 n
N2 P1 O1 119.93(32) 1_555 . 1_555 n
N2 P1 O1 110.6(5) -2_665 . 1_555 n
Sr1 N1 P1 96.0(4) 1_555 . 1_555 n
Sr1 N1 P1 96.0(4) 1_555 . 2_655 n
Sr1 N1 P1 96.0(4) 1_555 . 3_665 n
P1 N1 P1 118.94(12) 1_555 . 2_655 n
P1 N1 P1 118.94(12) 1_555 . 3_665 n
P1 N1 P1 118.94(12) 2_655 . 3_665 n
Sr1 N2 P1 97.46(30) 1_555 . 1_555 n
Sr1 N2 P1 135.4(5) 1_555 . -3_545 n
P1 N2 P1 124.8(5) 1_555 . -3_545 n
Sr1 O1 Sr1 106.74(19) 1_554 . -1_655 n
Sr1 O1 Sr2 107.85(23) 1_554 . 1_654 n
Sr1 O1 P1 109.37(28) 1_554 . 1_555 n
Sr1 O1 Sr2 102.70(18) -1_655 . 1_654 n
Sr1 O1 P1 120.0(4) -1_655 . 1_555 n
Sr2 O1 P1 109.46(29) 1_654 . 1_555 n

loop_
_geom_bond_atom_site_label_1
_geom_bond_atom_site_label_2
_geom_bond_distance
_geom_bond_site_symmetry_1
_geom_bond_site_symmetry_2
_geom_bond_publ_flag
Sr1 Sr1 4.4386(11) . -1_656 n
Sr1 Sr1 4.4386(11) . -1_666 n
Sr1 Sr1 4.4386(11) . -1_766 n
Sr1 Sr2 4.27031(28) . 1_555 n
Sr1 Sr2 4.27031(28) . 1_655 n
Sr1 Sr2 4.27031(28) . 1_665 n
Sr1 P1 3.4435(30) . 1_555 n
Sr1 P1 3.4922(29) . 1_556 n
Sr1 P1 3.4435(30) . 2_655 n
Sr1 P1 3.4922(29) . 2_656 n
Sr1 P1 3.4435(30) . 3_665 n
Sr1 P1 3.4922(29) . 3_666 n
Sr1 N1 2.806(10) . 1_555 n
Sr1 N1 3.220(10) . 1_556 n
Sr1 N2 2.863(6) . 1_555 n
Sr1 N2 2.863(6) . 2_655 n
Sr1 N2 2.863(6) . 3_665 n
Sr1 O1 2.674(7) . 1_556 n
Sr1 O1 2.674(7) . 2_656 n
Sr1 O1 2.674(7) . 3_666 n
Sr1 O1 2.855(5) . -1_655 n
Sr1 O1 2.855(5) . -2_665 n
Sr1 O1 2.855(5) . -3_555 n
Sr2 Sr1 4.27031(28) . 1_445 n
Sr2 Sr1 4.27031(28) . 1_455 n
Sr2 Sr1 4.27031(28) . 1_555 n
Sr2 Sr1 4.27031(28) . -1_556 n
Sr2 Sr1 4.27031(28) . -1_656 n
Sr2 Sr1 4.27031(28) . -1_666 n
Sr2 P1 3.4350(21) . 1_456 n
Sr2 P1 3.4350(21) . 2_546 n
Sr2 P1 3.4350(21) . 3_666 n
Sr2 P1 3.4350(21) . -1_655 n
Sr2 P1 3.4350(21) . -2_565 n
Sr2 P1 3.4350(21) . -3_445 n
Sr2 N2 3.336(8) . 1_455 n
Sr2 N2 3.336(8) . 2_545 n
Sr2 N2 3.336(8) . 3_665 n
Sr2 N2 3.336(8) . -1_656 n
Sr2 N2 3.336(8) . -2_566 n
Sr2 N2 3.336(8) . -3_446 n
Sr2 O1 2.609(5) . 1_456 n
Sr2 O1 2.609(5) . 2_546 n
Sr2 O1 2.609(5) . 3_666 n
Sr2 O1 2.609(5) . -1_655 n
Sr2 O1 2.609(5) . -2_565 n
Sr2 O1 2.609(5) . -3_445 n
P1 Sr1 3.4922(29) . 1_554 n
P1 Sr1 3.4435(30) . 1_555 n
P1 Sr2 3.4350(21) . 1_654 n
P1 P1 2.8484(28) . -2_665 n
P1 P1 2.8484(28) . -3_545 n
P1 N1 1.7261(20) . 1_555 n
P1 N2 1.577(8) . 1_555 n
P1 N2 1.637(6) . -2_665 n
P1 O1 1.528(7) . 1_555 n
N1 Sr1 3.220(10) . 1_554 n
N1 Sr1 2.806(10) . 1_555 n
N1 P1 1.7261(20) . 1_555 n
N1 P1 1.7261(20) . 2_655 n
N1 P1 1.7261(20) . 3_665 n
N2 Sr1 2.863(6) . 1_555 n
N2 Sr2 3.336(8) . 1_655 n
N2 P1 1.577(8) . 1_555 n
N2 P1 1.637(6) . -3_545 n
O1 Sr1 2.674(7) . 1_554 n
O1 Sr1 2.855(5) . -1_655 n
O1 Sr2 2.609(5) . 1_654 n
O1 P1 1.528(7) . 1_555 n
